data_2233158
loop_
_publ_author_name
'Rivera, Augusto'
'Gonz\'alez, Derly Marcela'
'R\'ios-Motta, Jaime'
'Fejfarov\'a, Karla'
'Du\<sek, Michal'

_publ_section_title
;
 6,6'-Di-<i>tert</i>-butyl-4,4'-dimethoxy-2,2'-[1,3-diazinane-1,3-diylbis(methylene)]diphenol
 0.19-hydrate
;
_journal_coeditor_code GO2039
_journal_issue 1
_journal_name_full 'Acta Crystallographica Section E'
_journal_page_first o191
_journal_page_last o192
_journal_paper_doi 10.1107/S1600536811053542
_journal_volume 68
_journal_year 2012
_chemical_formula_iupac 'C28 H42 N2 O4, 0.19H2 O'
_chemical_formula_moiety 'C28 H42 N2 O4, 0.19(H2 O)'
_chemical_formula_sum 'C28 H42.38 N2 O4.19'
_chemical_formula_weight 473.5
_chemical_name_systematic
;
6,6'-Di-<i>tert</i>-butyl-4,4'-dimethoxy-2,2'-[1,3-diazinane-1,3-
diylbis(methylene)]diphenol 0.19-hydrate
;
_space_group_IT_number 62
_symmetry_cell_setting orthorhombic
_symmetry_space_group_name_Hall '-P 2ac 2n'
_symmetry_space_group_name_H-M 'P n m a'
_cell_angle_alpha 90
_cell_angle_beta 90
_cell_angle_gamma 90
_cell_formula_units_Z 4
_cell_length_a 8.22650(10)
_cell_length_b 33.0103(2)
_cell_length_c 10.0322(5)
_cell_measurement_reflns_used 37659
_cell_measurement_temperature 119.9(2)
_cell_measurement_theta_max 66.98
_cell_measurement_theta_min 4.01
_cell_volume 2724.34(14)
_computing_cell_refinement
;
CrysAlis PRO (Agilent, 2010)
;
_computing_data_collection
;
CrysAlis PRO (Agilent, 2010)
;
_computing_data_reduction
;
CrysAlis PRO (Agilent, 2010)
;
_computing_molecular_graphics 'DIAMOND (Brandenburg & Putz, 2005)'
_computing_publication_material 'JANA2006 (Pet\<r\'i\<cek <i>et al.</i>, 2006)'
_computing_structure_refinement 'JANA2006 (Pet\<r\'i\<cek <i>et al.</i>, 2006)'
_computing_structure_solution 'SIR2002 (Burla <i>et al.</i>, 2003)'
_diffrn_ambient_temperature 120
_diffrn_detector_area_resol_mean 10.3784
_diffrn_measured_fraction_theta_full 0.99
_diffrn_measured_fraction_theta_max 0.99
_diffrn_measurement_device 'four-cycle diffractometer'
_diffrn_measurement_device_type 'Agilent Xcalibur diffractometer with an Atlas (Gemini ultra Cu) detector'
_diffrn_measurement_method 'Rotation method data acquisition using \w'
_diffrn_radiation_monochromator mirror
_diffrn_radiation_source 'Enhance Ultra (Cu) X-ray Source'
_diffrn_radiation_type 'Cu K\a'
_diffrn_radiation_wavelength 1.5418
_diffrn_reflns_av_R_equivalents 0.0273
_diffrn_reflns_av_sigmaI/netI 0.0087
_diffrn_reflns_limit_h_max 9
_diffrn_reflns_limit_h_min -9
_diffrn_reflns_limit_k_max 39
_diffrn_reflns_limit_k_min -39
_diffrn_reflns_limit_l_max 11
_diffrn_reflns_limit_l_min -11
_diffrn_reflns_number 54017
_diffrn_reflns_reduction_process
;
Integration of the CCD images was done by program CrysAlisPro
(Agilent Technologies, 2010). The same program was used for indexing of the
crystal shape and absorption correction.
;
_diffrn_reflns_theta_full 67.1
_diffrn_reflns_theta_max 67.1
_diffrn_reflns_theta_min 4.61
_diffrn_standards_number 0
_exptl_absorpt_coefficient_mu 0.611
_exptl_absorpt_correction_T_max 1
_exptl_absorpt_correction_T_min 0.073
_exptl_absorpt_correction_type multi-scan
_exptl_absorpt_process_details
;
(CrysAlis PRO; Agilent, 2010)
;
_exptl_crystal_colour colourless
_exptl_crystal_density_diffrn 1.154
_exptl_crystal_density_method 'not measured'
_exptl_crystal_description block
_exptl_crystal_F_000 1029.6
_exptl_crystal_size_max 0.417
_exptl_crystal_size_mid 0.356
_exptl_crystal_size_min 0.298
_refine_diff_density_max 0.17
_refine_diff_density_min -0.14
_refine_ls_extinction_method none
_refine_ls_goodness_of_fit_ref 2.64
_refine_ls_hydrogen_treatment mixed
_refine_ls_number_constraints 85
_refine_ls_number_parameters 164
_refine_ls_number_reflns 2456
_refine_ls_number_restraints 0
_refine_ls_R_factor_all 0.0363
_refine_ls_R_factor_gt 0.0350
_refine_ls_shift/su_max 0.0054
_refine_ls_shift/su_mean 0.0003
_refine_ls_structure_factor_coef Fsqd
_refine_ls_weighting_details w=1/(\s^2^(I)+0.0016I^2^)
_refine_ls_weighting_scheme sigma
_refine_ls_wR_factor_gt 0.1205
_refine_ls_wR_factor_ref 0.1219
_reflns_number_gt 2353
_reflns_number_total 2456
_reflns_threshold_expression I>3\s(I)
_cod_data_source_file go2039.cif
_cod_data_source_block I
_cod_database_code 2233158
_cod_database_fobs_code 2233158
_cod_depositor_comments
;
 Marking attached hydrogen atoms.

 Antanas Vaitkus,
 2017-03-21
;

loop_
_symmetry_equiv_pos_site_id
_symmetry_equiv_pos_as_xyz
1 x,y,z
2 -x+1/2,-y,z+1/2
3 -x,y+1/2,-z
4 x+1/2,-y+1/2,-z+1/2
5 -x,-y,-z
6 x+1/2,y,-z+1/2
7 x,-y+1/2,z
8 -x+1/2,y+1/2,z+1/2

loop_
_atom_site_type_symbol
_atom_site_label
_atom_site_fract_x
_atom_site_fract_y
_atom_site_fract_z
_atom_site_U_iso_or_equiv
_atom_site_adp_type
_atom_site_calc_flag
_atom_site_occupancy
_atom_site_symmetry_multiplicity
_atom_site_attached_hydrogens
O O1 0.48228(8) 0.17951(2) 0.02311(7) 0.0238(2) Uani d 1 8 0
O O2 0.18527(9) 0.03041(2) 0.08155(9) 0.0348(3) Uani d 1 8 0
O O3 0.2004(8) 0.25 0.5283(7) 0.040(3) Uiso d 0.185(6) 4 2
N N1 0.20147(9) 0.21389(2) 0.09520(8) 0.0196(3) Uani d 1 8 0
C C1 0.17203(15) 0.25 0.17490(13) 0.0188(4) Uani d 1 4 0
C C2 0.1074(2) 0.25 -0.10270(15) 0.0302(4) Uani d 1 4 0
C C3 0.08755(13) 0.21221(2) -0.01750(10) 0.0253(3) Uani d 1 8 0
C C4 0.19236(11) 0.17724(3) 0.17868(10) 0.0219(3) Uani d 1 8 0
C C5 0.26169(12) 0.14026(3) 0.11072(10) 0.0196(3) Uani d 1 8 0
C C6 0.40731(11) 0.14256(3) 0.03904(9) 0.0189(3) Uani d 1 8 0
C C7 0.47830(11) 0.10754(3) -0.01656(9) 0.0197(3) Uani d 1 8 0
C C8 0.39696(12) 0.07106(3) 0.00193(10) 0.0226(3) Uani d 1 8 0
C C9 0.25098(12) 0.06858(3) 0.07237(10) 0.0235(3) Uani d 1 8 0
C C10 0.18330(11) 0.10307(3) 0.12733(10) 0.0211(3) Uani d 1 8 0
C C11 0.64179(11) 0.10927(3) -0.09068(10) 0.0214(3) Uani d 1 8 0
C C12 0.63025(13) 0.13705(3) -0.21310(10) 0.0273(3) Uani d 1 8 0
C C13 0.77305(12) 0.12524(3) 0.00455(10) 0.0271(3) Uani d 1 8 0
C C14 0.69608(13) 0.06750(3) -0.13975(12) 0.0323(3) Uani d 1 8 0
C C15 0.04374(13) 0.02586(3) 0.16101(14) 0.0390(4) Uani d 1 8 0
H H1 0.4062(18) 0.1977(5) 0.0432(14) 0.0357 Uiso d 1 8 0
H H1a 0.243304 0.25 0.250666 0.0225 Uiso d 1 4 0
H H1b 0.061463 0.25 0.205494 0.0225 Uiso d 1 4 0
H H2a 0.213383 0.25 -0.142824 0.0362 Uiso d 1 4 0
H H2b 0.027077 0.25 -0.17208 0.0362 Uiso d 1 4 0
H H3a -0.021813 0.210856 0.015603 0.0304 Uiso d 1 8 0
H H3b 0.11002 0.188634 -0.070414 0.0304 Uiso d 1 8 0
H H4a 0.081224 0.172204 0.202722 0.0263 Uiso d 1 8 0
H H4b 0.248999 0.181858 0.260948 0.0263 Uiso d 1 8 0
H H8 0.442701 0.046769 -0.034967 0.0271 Uiso d 1 8 0
H H10 0.083356 0.101481 0.176454 0.0253 Uiso d 1 8 0
H H12a 0.59744 0.16367 -0.185502 0.041 Uiso d 1 8 0
H H12b 0.734431 0.138538 -0.255938 0.041 Uiso d 1 8 0
H H12c 0.551668 0.126314 -0.274392 0.041 Uiso d 1 8 0
H H13a 0.751922 0.153186 0.024643 0.0407 Uiso d 1 8 0
H H13b 0.771525 0.109711 0.085441 0.0407 Uiso d 1 8 0
H H13c 0.877797 0.122826 -0.036879 0.0407 Uiso d 1 8 0
H H14a 0.796577 0.070049 -0.187653 0.0484 Uiso d 1 8 0
H H14b 0.711271 0.04983 -0.064775 0.0484 Uiso d 1 8 0
H H14c 0.614427 0.056424 -0.197596 0.0484 Uiso d 1 8 0
H H15a 0.010043 -0.001985 0.160156 0.0585 Uiso d 1 8 0
H H15b 0.067158 0.033969 0.25087 0.0585 Uiso d 1 8 0
H H15c -0.041734 0.042506 0.125745 0.0585 Uiso d 1 8 0

loop_
_atom_site_aniso_label
_atom_site_aniso_U_11
_atom_site_aniso_U_22
_atom_site_aniso_U_33
_atom_site_aniso_U_12
_atom_site_aniso_U_13
_atom_site_aniso_U_23
_atom_site_aniso_type_symbol
O1 0.0244(4) 0.0180(4) 0.0289(5) -0.0026(3) 0.0051(3) -0.0005(3) O
O2 0.0366(5) 0.0176(4) 0.0502(6) -0.0053(3) 0.0152(3) -0.0021(3) O
N1 0.0249(4) 0.0159(4) 0.0180(5) 0.0012(3) 0.0013(3) 0.0002(3) N
C1 0.0219(6) 0.0169(6) 0.0175(7) 0 0.0009(5) 0 C
C2 0.0451(9) 0.0234(7) 0.0220(8) 0 -0.0092(6) 0 C
C3 0.0336(6) 0.0185(5) 0.0239(5) -0.0007(4) -0.0056(4) -0.0031(4) C
C4 0.0271(5) 0.0174(5) 0.0213(5) 0.0011(3) 0.0042(4) 0.0025(4) C
C5 0.0220(5) 0.0188(5) 0.0180(5) 0.0020(3) -0.0016(3) 0.0024(3) C
C6 0.0207(5) 0.0183(5) 0.0176(5) -0.0007(3) -0.0023(4) 0.0018(3) C
C7 0.0203(5) 0.0220(5) 0.0167(5) 0.0022(3) -0.0025(3) 0.0004(3) C
C8 0.0254(5) 0.0188(5) 0.0236(5) 0.0035(4) 0.0001(4) -0.0011(4) C
C9 0.0263(5) 0.0181(5) 0.0263(6) -0.0020(4) -0.0001(4) 0.0022(4) C
C10 0.0205(5) 0.0208(5) 0.0221(5) 0.0007(3) 0.0008(4) 0.0034(3) C
C11 0.0210(5) 0.0239(5) 0.0195(5) 0.0012(4) 0.0011(4) -0.0010(4) C
C12 0.0244(5) 0.0374(5) 0.0202(5) 0.0025(4) 0.0024(4) 0.0034(4) C
C13 0.0199(5) 0.0395(6) 0.0220(5) 0.0003(4) 0.0005(4) -0.0012(4) C
C14 0.0290(5) 0.0293(5) 0.0386(7) 0.0041(4) 0.0097(5) -0.0059(4) C
C15 0.0367(6) 0.0233(5) 0.0570(8) -0.0070(4) 0.0153(5) 0.0034(5) C

loop_
_atom_type_symbol
_atom_type_scat_dispersion_real
_atom_type_scat_dispersion_imag
_atom_type_scat_source
C 0.0181 0.0091 'International Tables Vol C tables 4.2.6.8 and 6.1.1.1'
H 0.0000 0.0000 'International Tables Vol C tables 4.2.6.8 and 6.1.1.1'
N 0.0311 0.0180 'International Tables Vol C tables 4.2.6.8 and 6.1.1.1'
O 0.0492 0.0322 'International Tables Vol C tables 4.2.6.8 and 6.1.1.1'

loop_
_geom_angle_atom_site_label_1
_geom_angle_atom_site_label_2
_geom_angle_atom_site_label_3
_geom_angle_site_symmetry_1
_geom_angle_site_symmetry_3
_geom_angle
C6 O1 H1 . . 104.8(10)
C9 O2 C15 . . 117.23(8)
C1 N1 C3 . . 110.33(7)
C1 N1 C4 . . 110.60(8)
C3 N1 C4 . . 111.94(7)
N1 C1 N1 . 7_555 109.94(10)
N1 C1 H1a . . 109.4711
N1 C1 H1b . . 109.4713
N1 C1 H1a 7_555 . 109.4711
N1 C1 H1b 7_555 . 109.4713
H1a C1 H1b . . 108.995
C3 C2 C3 . 7_555 110.20(11)
C3 C2 H2a . . 109.4711
C3 C2 H2b . . 109.4714
C3 C2 H2a 7_555 . 109.4711
C3 C2 H2b 7_555 . 109.4714
H2a C2 H2b . . 108.7329
N1 C3 C2 . . 109.43(9)
N1 C3 H3a . . 109.4709
N1 C3 H3b . . 109.4712
C2 C3 H3a . . 109.4713
C2 C3 H3b . . 109.4714
H3a C3 H3b . . 109.5159
N1 C4 C5 . . 112.83(8)
N1 C4 H4a . . 109.4712
N1 C4 H4b . . 109.4728
C5 C4 H4a . . 109.4707
C5 C4 H4b . . 109.4701
H4a C4 H4b . . 105.8863
C4 C5 C6 . . 120.76(8)
C4 C5 C10 . . 118.83(8)
C6 C5 C10 . . 120.29(8)
O1 C6 C5 . . 119.44(8)
O1 C6 C7 . . 119.68(8)
C5 C6 C7 . . 120.88(8)
C6 C7 C8 . . 117.26(8)
C6 C7 C11 . . 121.53(8)
C8 C7 C11 . . 121.18(8)
C7 C8 C9 . . 122.18(8)
C7 C8 H8 . . 118.9115
C9 C8 H8 . . 118.9125
O2 C9 C8 . . 115.22(8)
O2 C9 C10 . . 124.76(9)
C8 C9 C10 . . 120.02(8)
C5 C10 C9 . . 119.37(9)
C5 C10 H10 . . 120.3163
C9 C10 H10 . . 120.3168
C7 C11 C12 . . 110.78(8)
C7 C11 C13 . . 109.09(8)
C7 C11 C14 . . 112.16(8)
C12 C11 C13 . . 109.63(8)
C12 C11 C14 . . 107.38(8)
C13 C11 C14 . . 107.72(8)
C11 C12 H12a . . 109.4717
C11 C12 H12b . . 109.472
C11 C12 H12c . . 109.4713
H12a C12 H12b . . 109.4696
H12a C12 H12c . . 109.4713
H12b C12 H12c . . 109.4714
C11 C13 H13a . . 109.4718
C11 C13 H13b . . 109.4714
C11 C13 H13c . . 109.4712
H13a C13 H13b . . 109.4709
H13a C13 H13c . . 109.4705
H13b C13 H13c . . 109.4715
C11 C14 H14a . . 109.4717
C11 C14 H14b . . 109.4711
C11 C14 H14c . . 109.4716
H14a C14 H14b . . 109.4711
H14a C14 H14c . . 109.4707
H14b C14 H14c . . 109.4712
O2 C15 H15a . . 109.4715
O2 C15 H15b . . 109.4712
O2 C15 H15c . . 109.4719
H15a C15 H15b . . 109.4706
H15a C15 H15c . . 109.4704
H15b C15 H15c . . 109.4716

loop_
_geom_bond_atom_site_label_1
_geom_bond_atom_site_label_2
_geom_bond_site_symmetry_2
_geom_bond_distance
O1 C6 . 1.3762(11)
O1 H1 . 0.890(15)
O2 C9 . 1.3743(12)
O2 C15 . 1.4190(14)
N1 C1 . 1.4555(10)
N1 C3 . 1.4696(13)
N1 C4 . 1.4736(11)
C1 H1a . 0.96
C1 H1b . 0.96
C2 C3 . 1.5211(12)
C2 C3 7_555 1.5211(12)
C2 H2a . 0.96
C2 H2b . 0.96
C3 H3a . 0.96
C3 H3b . 0.96
C4 C5 . 1.5100(12)
C4 H4a . 0.96
C4 H4b . 0.96
C5 C6 . 1.3993(13)
C5 C10 . 1.3966(12)
C6 C7 . 1.4103(13)
C7 C8 . 1.3899(13)
C7 C11 . 1.5379(13)
C8 C9 . 1.3958(14)
C8 H8 . 0.96
C9 C10 . 1.3821(13)
C10 H10 . 0.96
C11 C12 . 1.5358(14)
C11 C13 . 1.5353(14)
C11 C14 . 1.5306(14)
C12 H12a . 0.96
C12 H12b . 0.96
C12 H12c . 0.96
C13 H13a . 0.96
C13 H13b . 0.96
C13 H13c . 0.96
C14 H14a . 0.96
C14 H14b . 0.96
C14 H14c . 0.96
C15 H15a . 0.96
C15 H15b . 0.96
C15 H15c . 0.96

loop_
_geom_hbond_atom_site_label_D
_geom_hbond_atom_site_label_H
_geom_hbond_atom_site_label_A
_geom_hbond_distance_DH
_geom_hbond_distance_HA
_geom_hbond_distance_DA
_geom_hbond_angle_DHA
_geom_hbond_publ_flag
O1 H1 N1 0.890(15) 1.843(15) 2.6735(10) 154.6(14) y
C12 H12a O1 0.96 2.36 3.0103(12) 124.92 ?
C13 H13a O1 0.96 2.38 2.9943(12) 121.18 ?

loop_
_geom_torsion_atom_site_label_1
_geom_torsion_atom_site_label_2
_geom_torsion_atom_site_label_3
_geom_torsion_atom_site_label_4
_geom_torsion_site_symmetry_1
_geom_torsion_site_symmetry_4
_geom_torsion
C15 O2 C9 C8 . . 175.19(9)
C15 O2 C9 C10 . . -4.54(15)
C3 N1 C1 N1 . 7_555 -62.71(10)
C4 N1 C1 N1 . 7_555 172.88(8)
C1 N1 C3 C2 . . 58.60(11)
C4 N1 C3 C2 . . -177.78(8)
C1 N1 C4 C5 . . -165.79(8)
C3 N1 C4 C5 . . 70.73(10)
C3 C2 C3 N1 7_555 . -54.82(13)
N1 C4 C5 C6 . . 43.06(12)
N1 C4 C5 C10 . . -140.83(9)
C4 C5 C6 O1 . . -4.30(14)
C4 C5 C6 C7 . . 175.48(9)
C10 C5 C6 O1 . . 179.64(9)
C10 C5 C6 C7 . . -0.58(14)
C4 C5 C10 C9 . . -176.10(9)
C6 C5 C10 C9 . . 0.03(15)
O1 C6 C7 C8 . . -179.65(8)
O1 C6 C7 C11 . . 2.32(13)
C5 C6 C7 C8 . . 0.56(14)
C5 C6 C7 C11 . . -177.47(9)
C6 C7 C8 C9 . . -0.03(15)
C11 C7 C8 C9 . . 178.01(9)
C6 C7 C11 C12 . . -61.16(11)
C6 C7 C11 C13 . . 59.62(11)
C6 C7 C11 C14 . . 178.86(9)
C8 C7 C11 C12 . . 120.88(10)
C8 C7 C11 C13 . . -118.34(10)
C8 C7 C11 C14 . . 0.91(13)
C7 C8 C9 O2 . . 179.76(9)
C7 C8 C9 C10 . . -0.50(15)
O2 C9 C10 C5 . . -179.80(10)
C8 C9 C10 C5 . . 0.49(15)
H1 O1 C6 C5 . . -16.4(9)
H1 O1 C6 C7 . . 163.8(9)
